data_1553217
loop_
_publ_author_name
'Zhang, Wen-Zhen'
'Yang, Ming-Wang'
'Yang, Xu-Tong'
'Shi, Ling-Long'
'Wang, Hui-Bo'
'Lu, Xiao-Bing'

_publ_section_title
;
 Double carboxylation of o-alkynyl acetophenone with carbon dioxide
;
_journal_issue 2
_journal_name_full 'Organic Chemistry Frontiers'
_journal_page_first 217
_journal_paper_doi 10.1039/C5QO00374A
_journal_volume 3
_journal_year 2016
_chemical_formula_sum 'C20 H16 O5'
_chemical_formula_weight 336.33
_space_group_IT_number 2
_space_group_name_Hall '-P 1'
_space_group_name_H-M_alt 'P -1'
_symmetry_cell_setting triclinic
_symmetry_space_group_name_H-M 'P -1'
_atom_sites_solution_hydrogens geom
_atom_sites_solution_primary direct
_atom_sites_solution_secondary difmap
_audit_creation_method SHELXL-97
_audit_update_record
;
2015-06-15 deposited with the CCDC.
2015-12-07 downloaded from the CCDC.
;
_cell_angle_alpha 107.811(3)
_cell_angle_beta 95.510(3)
_cell_angle_gamma 91.238(3)
_cell_formula_units_Z 2
_cell_length_a 7.1154(3)
_cell_length_b 11.1585(5)
_cell_length_c 11.1645(5)
_cell_measurement_temperature 296(2)
_cell_volume 838.83(7)
_computing_structure_refinement 'SHELXL-97 (Sheldrick, 1997)'
_computing_structure_solution 'SHELXS-97 (Sheldrick, 1990)'
_diffrn_ambient_temperature 296(2)
_diffrn_measured_fraction_theta_full 0.997
_diffrn_measured_fraction_theta_max 0.997
_diffrn_measurement_device_type 'CCD area detector'
_diffrn_measurement_method 'phi and omega scans'
_diffrn_radiation_monochromator graphite
_diffrn_radiation_source 'fine-focus sealed tube'
_diffrn_radiation_type MoK\a
_diffrn_radiation_wavelength 0.71073
_diffrn_reflns_av_R_equivalents 0.0257
_diffrn_reflns_av_sigmaI/netI 0.0302
_diffrn_reflns_limit_h_max 8
_diffrn_reflns_limit_h_min -8
_diffrn_reflns_limit_k_max 13
_diffrn_reflns_limit_k_min -12
_diffrn_reflns_limit_l_max 13
_diffrn_reflns_limit_l_min -12
_diffrn_reflns_number 7163
_diffrn_reflns_theta_full 25.00
_diffrn_reflns_theta_max 25.00
_diffrn_reflns_theta_min 1.93
_exptl_absorpt_coefficient_mu 0.096
_exptl_absorpt_correction_T_max 0.9857
_exptl_absorpt_correction_T_min 0.9811
_exptl_crystal_colour white
_exptl_crystal_density_diffrn 1.332
_exptl_crystal_density_method 'not measured'
_exptl_crystal_description block
_exptl_crystal_F_000 352
_exptl_crystal_size_max 0.20
_exptl_crystal_size_mid 0.15
_exptl_crystal_size_min 0.15
_refine_diff_density_max 0.253
_refine_diff_density_min -0.377
_refine_diff_density_rms 0.123
_refine_ls_extinction_method none
_refine_ls_goodness_of_fit_ref 1.058
_refine_ls_hydrogen_treatment mixed
_refine_ls_matrix_type full
_refine_ls_number_parameters 226
_refine_ls_number_reflns 2955
_refine_ls_number_restraints 0
_refine_ls_restrained_S_all 1.058
_refine_ls_R_factor_all 0.0621
_refine_ls_R_factor_gt 0.0495
_refine_ls_shift/su_max 0.000
_refine_ls_shift/su_mean 0.000
_refine_ls_structure_factor_coef Fsqd
_refine_ls_weighting_details 'calc w=1/[\s^2^(Fo^2^)+(0.0760P)^2^+0.0918P] where P=(Fo^2^+2Fc^2^)/3'
_refine_ls_weighting_scheme calc
_refine_ls_wR_factor_gt 0.1210
_refine_ls_wR_factor_ref 0.1331
_reflns_number_gt 2328
_reflns_number_total 2955
_reflns_threshold_expression >2sigma(I)
_cod_data_source_file c5qo00374a2.cif
_cod_data_source_block 1
_cod_depositor_comments
;
The following automatic conversions were performed:

data item '_symmetry_cell_setting' value 'Triclinic' was changed to
'triclinic' in accordance with the
/home/saulius/struct/COD-crude-data/automatic-downloads/DataCite-retrospective/RSC/depositions/lib/dictionaries/cif_core.dic
dictionary named 'cif_core.dic' version 2.4.2 last updated on
2011-04-26.

Automatic conversion script
Id: cif_fix_values 6909 2019-04-08 15:41:33Z antanas 
;
_cod_original_cell_volume 838.83(6)
_cod_original_sg_symbol_H-M 'P-1   '
_cod_database_code 1553217

loop_
_symmetry_equiv_pos_as_xyz
'x, y, z'
'-x, -y, -z'

loop_
_atom_site_label
_atom_site_type_symbol
_atom_site_fract_x
_atom_site_fract_y
_atom_site_fract_z
_atom_site_U_iso_or_equiv
_atom_site_adp_type
_atom_site_occupancy
_atom_site_symmetry_multiplicity
_atom_site_calc_flag
_atom_site_refinement_flags
O1 O 0.24369(15) 0.90684(10) 0.84509(10) 0.0476(3) Uani 1 1 d .
O5 O 0.38390(17) 0.64601(13) 1.07359(12) 0.0637(4) Uani 1 1 d .
C7 C 0.2516(2) 1.03637(14) 0.87951(16) 0.0431(4) Uani 1 1 d .
O3 O 0.2466(2) 0.92359(13) 0.61458(12) 0.0745(4) Uani 1 1 d .
C11 C 0.2422(2) 0.86778(15) 0.95205(15) 0.0436(4) Uani 1 1 d .
C5 C 0.24898(19) 0.98080(15) 1.06154(15) 0.0443(4) Uani 1 1 d .
C12 C 0.2321(2) 0.74309(15) 0.93659(16) 0.0456(4) Uani 1 1 d .
C6 C 0.2525(2) 1.08392(15) 1.01585(15) 0.0442(4) Uani 1 1 d .
C8 C 0.2583(2) 1.09895(17) 0.79502(17) 0.0521(4) Uani 1 1 d .
H8A H 0.2629 1.1864 0.8281 0.063 Uiso 1 1 calc R
C15 C 0.2172(2) 0.63970(15) 0.81529(17) 0.0478(4) Uani 1 1 d .
O4 O 0.1020(2) 0.71513(17) 1.11684(17) 0.0983(6) Uani 1 1 d .
C13 C 0.2293(2) 0.70295(15) 1.05225(17) 0.0514(4) Uani 1 1 d .
O2 O 0.2726(3) 1.11316(16) 0.59071(15) 0.1018(6) Uani 1 1 d .
C1 C 0.2532(2) 1.20679(17) 1.09567(17) 0.0568(5) Uani 1 1 d .
H1A H 0.2554 1.2750 1.0643 0.068 Uiso 1 1 calc R
C4 C 0.2487(2) 1.00065(19) 1.19087(17) 0.0579(5) Uani 1 1 d .
H4A H 0.2484 0.9331 1.2231 0.069 Uiso 1 1 calc R
C9 C 0.2594(3) 1.04903(18) 0.65888(18) 0.0582(5) Uani 1 1 d .
C16 C 0.1351(2) 0.52294(17) 0.80997(19) 0.0574(5) Uani 1 1 d .
H16A H 0.0902 0.5131 0.8821 0.069 Uiso 1 1 calc R
C17 C 0.1190(3) 0.42241(19) 0.7007(2) 0.0694(6) Uani 1 1 d .
H17A H 0.0635 0.3458 0.6996 0.083 Uiso 1 1 calc R
C20 C 0.2814(3) 0.65062(18) 0.70512(18) 0.0619(5) Uani 1 1 d .
H20A H 0.3353 0.7272 0.7047 0.074 Uiso 1 1 calc R
C2 C 0.2506(3) 1.2241(2) 1.22291(19) 0.0677(6) Uani 1 1 d .
H2A H 0.2499 1.3055 1.2784 0.081 Uiso 1 1 calc R
C14 C 0.3930(3) 0.5958(2) 1.1791(2) 0.0821(7) Uani 1 1 d .
H14A H 0.5104 0.5561 1.1847 0.123 Uiso 1 1 calc R
H14B H 0.2897 0.5349 1.1664 0.123 Uiso 1 1 calc R
H14C H 0.3849 0.6631 1.2560 0.123 Uiso 1 1 calc R
C3 C 0.2489(3) 1.1227(2) 1.26994(19) 0.0673(5) Uani 1 1 d .
H3A H 0.2478 1.1373 1.3565 0.081 Uiso 1 1 calc R
C18 C 0.1843(3) 0.4348(2) 0.5942(2) 0.0783(6) Uani 1 1 d .
H18A H 0.1739 0.3667 0.5204 0.094 Uiso 1 1 calc R
C19 C 0.2657(3) 0.5483(2) 0.5961(2) 0.0771(6) Uani 1 1 d .
H19A H 0.3108 0.5565 0.5233 0.092 Uiso 1 1 calc R
C10 C 0.2471(4) 0.8671(2) 0.4803(2) 0.0927(8) Uani 1 1 d .
H10A H 0.2398 0.7770 0.4600 0.139 Uiso 1 1 calc R
H10B H 0.3617 0.8934 0.4543 0.139 Uiso 1 1 calc R
H10C H 0.1404 0.8932 0.4369 0.139 Uiso 1 1 calc R

loop_
_atom_site_aniso_label
_atom_site_aniso_U_11
_atom_site_aniso_U_22
_atom_site_aniso_U_33
_atom_site_aniso_U_23
_atom_site_aniso_U_13
_atom_site_aniso_U_12
O1 0.0580(7) 0.0393(6) 0.0452(7) 0.0131(5) 0.0043(5) -0.0002(5)
O5 0.0562(7) 0.0801(9) 0.0641(8) 0.0350(7) 0.0076(6) 0.0140(6)
C7 0.0429(8) 0.0362(8) 0.0497(10) 0.0129(7) 0.0040(7) 0.0005(6)
O3 0.1130(11) 0.0619(9) 0.0469(8) 0.0153(7) 0.0088(7) -0.0078(8)
C11 0.0413(8) 0.0460(10) 0.0461(9) 0.0179(8) 0.0058(6) 0.0022(6)
C5 0.0397(8) 0.0480(10) 0.0453(10) 0.0145(8) 0.0037(6) 0.0017(7)
C12 0.0430(8) 0.0442(9) 0.0527(10) 0.0179(8) 0.0100(7) 0.0034(7)
C6 0.0394(8) 0.0435(9) 0.0481(10) 0.0126(7) 0.0031(6) 0.0011(6)
C8 0.0604(10) 0.0435(10) 0.0546(11) 0.0176(8) 0.0081(8) 0.0039(7)
C15 0.0441(8) 0.0427(9) 0.0568(11) 0.0150(8) 0.0073(7) 0.0058(7)
O4 0.1003(11) 0.1179(14) 0.1233(14) 0.0856(12) 0.0692(10) 0.0573(10)
C13 0.0560(9) 0.0423(9) 0.0597(11) 0.0182(8) 0.0167(8) 0.0081(7)
O2 0.1733(18) 0.0795(11) 0.0712(11) 0.0442(10) 0.0317(11) 0.0166(11)
C1 0.0627(10) 0.0452(10) 0.0580(12) 0.0096(8) 0.0056(8) 0.0009(8)
C4 0.0615(10) 0.0654(12) 0.0493(11) 0.0209(9) 0.0073(8) 0.0031(9)
C9 0.0663(11) 0.0566(12) 0.0591(12) 0.0280(10) 0.0097(9) 0.0052(8)
C16 0.0582(10) 0.0495(10) 0.0636(12) 0.0171(9) 0.0042(8) -0.0034(8)
C17 0.0755(12) 0.0499(11) 0.0750(14) 0.0120(10) -0.0023(10) -0.0079(9)
C20 0.0751(12) 0.0497(11) 0.0615(12) 0.0141(9) 0.0205(9) 0.0064(9)
C2 0.0746(12) 0.0589(13) 0.0563(13) -0.0012(10) 0.0054(9) 0.0026(9)
C14 0.0883(14) 0.0987(18) 0.0766(15) 0.0518(14) 0.0082(11) 0.0222(13)
C3 0.0734(12) 0.0765(14) 0.0461(11) 0.0097(10) 0.0090(9) 0.0035(10)
C18 0.1023(16) 0.0535(13) 0.0658(14) 0.0010(11) 0.0009(12) 0.0050(11)
C19 0.1033(16) 0.0654(14) 0.0608(14) 0.0125(11) 0.0222(11) 0.0122(12)
C10 0.134(2) 0.0881(18) 0.0465(13) 0.0079(12) 0.0101(12) -0.0097(15)

loop_
_atom_type_symbol
_atom_type_description
_atom_type_scat_dispersion_real
_atom_type_scat_dispersion_imag
_atom_type_scat_source
C C 0.0033 0.0016 'International Tables Vol C Tables 4.2.6.8 and 6.1.1.4'
H H 0.0000 0.0000 'International Tables Vol C Tables 4.2.6.8 and 6.1.1.4'
O O 0.0106 0.0060 'International Tables Vol C Tables 4.2.6.8 and 6.1.1.4'

loop_
_geom_angle_atom_site_label_1
_geom_angle_atom_site_label_2
_geom_angle_atom_site_label_3
_geom_angle
C7 O1 C11 109.96(12)
C13 O5 C14 116.93(14)
C8 C7 O1 122.37(15)
C8 C7 C6 129.89(15)
O1 C7 C6 107.73(13)
C9 O3 C10 117.08(17)
C12 C11 O1 118.44(15)
C12 C11 C5 134.12(15)
O1 C11 C5 107.43(13)
C4 C5 C6 119.59(16)
C4 C5 C11 133.47(16)
C6 C5 C11 106.93(14)
C11 C12 C15 126.75(16)
C11 C12 C13 117.70(15)
C15 C12 C13 115.52(14)
C1 C6 C5 121.83(16)
C1 C6 C7 130.23(16)
C5 C6 C7 107.93(14)
C7 C8 C9 128.84(17)
C20 C15 C16 117.33(17)
C20 C15 C12 124.06(16)
C16 C15 C12 118.61(16)
O4 C13 O5 122.65(17)
O4 C13 C12 125.60(16)
O5 C13 C12 111.68(13)
C2 C1 C6 117.57(18)
C3 C4 C5 118.50(18)
O2 C9 O3 122.04(19)
O2 C9 C8 124.09(19)
O3 C9 C8 113.86(16)
C17 C16 C15 121.62(19)
C18 C17 C16 120.10(19)
C19 C20 C15 120.44(19)
C1 C2 C3 121.29(19)
C4 C3 C2 121.21(19)
C17 C18 C19 119.8(2)
C18 C19 C20 120.7(2)

loop_
_geom_bond_atom_site_label_1
_geom_bond_atom_site_label_2
_geom_bond_distance
O1 C7 1.3757(18)
O1 C11 1.3916(19)
O5 C13 1.320(2)
O5 C14 1.447(2)
C7 C8 1.338(2)
C7 C6 1.450(2)
O3 C9 1.332(2)
O3 C10 1.438(3)
C11 C12 1.348(2)
C11 C5 1.459(2)
C5 C4 1.392(2)
C5 C6 1.395(2)
C12 C15 1.479(2)
C12 C13 1.492(2)
C6 C1 1.388(2)
C8 C9 1.451(3)
C15 C20 1.390(3)
C15 C16 1.399(2)
O4 C13 1.196(2)
O2 C9 1.202(2)
C1 C2 1.376(3)
C4 C3 1.378(3)
C16 C17 1.375(3)
C17 C18 1.361(3)
C20 C19 1.384(3)
C2 C3 1.386(3)
C18 C19 1.375(3)
